data_7015241
loop_
_publ_author_name
'Jones, Jennifer E.'
'Kariuki, Benson M.'
'Ward, Benjamin D.'
'Pope, Simon J. A.'

_publ_section_title
;
 Amino-anthraquinone chromophores functionalised with 3-picolyl units:
 structures, luminescence, DFT and their coordination chemistry with
 cationic Re(I) di-imine complexes.
;
_journal_issue 14
_journal_name_full 'Dalton transactions (Cambridge, England : 2003)'
_journal_page_first 3498
_journal_page_last 3509
_journal_paper_doi 10.1039/c0dt01383h
_journal_volume 40
_journal_year 2011
_chemical_formula_sum 'C20 H14 N2 O2'
_chemical_formula_weight 314.33
_chemical_name_systematic
;
?
;
_space_group_IT_number 2
_symmetry_cell_setting triclinic
_symmetry_space_group_name_Hall '-P 1'
_symmetry_space_group_name_H-M 'P -1'
_atom_sites_solution_hydrogens geom
_atom_sites_solution_primary direct
_atom_sites_solution_secondary difmap
_audit_creation_method SHELXL-97
_cell_angle_alpha 102.775(5)
_cell_angle_beta 90.442(6)
_cell_angle_gamma 91.931(4)
_cell_formula_units_Z 2
_cell_length_a 7.2530(9)
_cell_length_b 7.8323(8)
_cell_length_c 13.1613(10)
_cell_measurement_temperature 150(2)
_cell_volume 728.65(13)
_computing_structure_refinement 'SHELXL-97 (Sheldrick, 1997)'
_diffrn_ambient_temperature 150(2)
_diffrn_measured_fraction_theta_full 0.979
_diffrn_measured_fraction_theta_max 0.979
_diffrn_radiation_monochromator graphite
_diffrn_radiation_source 'fine-focus sealed tube'
_diffrn_radiation_type MoK\a
_diffrn_radiation_wavelength 0.71073
_diffrn_reflns_av_R_equivalents 0.0427
_diffrn_reflns_av_sigmaI/netI 0.0604
_diffrn_reflns_limit_h_max 6
_diffrn_reflns_limit_h_min -7
_diffrn_reflns_limit_k_max 7
_diffrn_reflns_limit_k_min -7
_diffrn_reflns_limit_l_max 13
_diffrn_reflns_limit_l_min -13
_diffrn_reflns_number 2497
_diffrn_reflns_theta_full 20.82
_diffrn_reflns_theta_max 20.82
_diffrn_reflns_theta_min 2.81
_exptl_absorpt_coefficient_mu 0.094
_exptl_absorpt_correction_T_max 0.9981
_exptl_absorpt_correction_T_min 0.9814
_exptl_crystal_density_diffrn 1.433
_exptl_crystal_density_method 'not measured'
_exptl_crystal_F_000 328
_exptl_crystal_size_max 0.20
_exptl_crystal_size_mid 0.20
_exptl_crystal_size_min 0.02
_refine_diff_density_max 0.216
_refine_diff_density_min -0.203
_refine_diff_density_rms 0.049
_refine_ls_extinction_coef 0.19(3)
_refine_ls_extinction_expression Fc^*^=kFc[1+0.001xFc^2^\l^3^/sin(2\q)]^-1/4^
_refine_ls_extinction_method SHELXL
_refine_ls_goodness_of_fit_ref 1.117
_refine_ls_hydrogen_treatment mixed
_refine_ls_matrix_type full
_refine_ls_number_parameters 218
_refine_ls_number_reflns 1499
_refine_ls_number_restraints 0
_refine_ls_restrained_S_all 1.117
_refine_ls_R_factor_all 0.0928
_refine_ls_R_factor_gt 0.0677
_refine_ls_shift/su_max 0.000
_refine_ls_shift/su_mean 0.000
_refine_ls_structure_factor_coef Fsqd
_refine_ls_weighting_details 'calc w=1/[\s^2^(Fo^2^)+(0.0613P)^2^+1.3823P] where P=(Fo^2^+2Fc^2^)/3'
_refine_ls_weighting_scheme calc
_refine_ls_wR_factor_gt 0.1669
_refine_ls_wR_factor_ref 0.1811
_reflns_number_gt 1137
_reflns_number_total 1499
_reflns_threshold_expression >2sigma(I)
_cod_data_source_file c0dt01383h.txt
_cod_data_source_block sjp0931
_cod_depositor_comments
;
The following automatic conversions were performed:
'_symmetry_cell_setting' value 'Triclinic' changed to 'triclinic'
according to '/home/saulius/struct/CIF-dictionaries/cif_core.dic'
dictionary named 'cif_core.dic' version 2.4.1 from 2010-06-29.

Automatic conversion script
Id: cif_fix_enum 1555 2011-01-17 13:19:09Z saulius 
;
_cod_original_sg_symbol_H-M P-1
_cod_database_code 7015241

loop_
_symmetry_equiv_pos_as_xyz
'x, y, z'
'-x, -y, -z'

loop_
_atom_site_label
_atom_site_type_symbol
_atom_site_fract_x
_atom_site_fract_y
_atom_site_fract_z
_atom_site_U_iso_or_equiv
_atom_site_adp_type
_atom_site_occupancy
_atom_site_symmetry_multiplicity
_atom_site_calc_flag
_atom_site_refinement_flags
_atom_site_disorder_assembly
_atom_site_disorder_group
C1 C 0.4173(7) 0.1939(7) 0.1556(4) 0.0379(14) Uani 1 1 d . . .
H1 H 0.4287 0.0836 0.1089 0.045 Uiso 1 1 calc R . .
C2 C 0.4582(7) 0.2128(7) 0.2608(4) 0.0391(14) Uani 1 1 d . . .
H2 H 0.4932 0.1142 0.2866 0.047 Uiso 1 1 calc R . .
C3 C 0.4479(7) 0.3752(7) 0.3282(4) 0.0401(15) Uani 1 1 d . . .
H3 H 0.4777 0.3880 0.4000 0.048 Uiso 1 1 calc R . .
C4 C 0.3944(7) 0.5190(7) 0.2916(4) 0.0366(14) Uani 1 1 d . . .
H4 H 0.3879 0.6301 0.3381 0.044 Uiso 1 1 calc R . .
C5 C 0.3501(6) 0.5007(6) 0.1859(4) 0.0304(13) Uani 1 1 d . . .
C6 C 0.2937(7) 0.6536(7) 0.1476(4) 0.0347(14) Uani 1 1 d . . .
C7 C 0.2357(6) 0.6279(6) 0.0361(4) 0.0307(13) Uani 1 1 d . . .
C8 C 0.1752(7) 0.7719(6) 0.0022(4) 0.0361(14) Uani 1 1 d . . .
H8 H 0.1697 0.8827 0.0492 0.043 Uiso 1 1 calc R . .
C9 C 0.1225(7) 0.7519(7) -0.1017(4) 0.0392(14) Uani 1 1 d . . .
H9 H 0.0810 0.8504 -0.1252 0.047 Uiso 1 1 calc R . .
C10 C 0.1290(7) 0.5938(6) -0.1707(4) 0.0349(14) Uani 1 1 d . . .
H10 H 0.0928 0.5841 -0.2413 0.042 Uiso 1 1 calc R . .
C11 C 0.1890(7) 0.4451(6) -0.1378(4) 0.0312(13) Uani 1 1 d . . .
C12 C 0.2451(6) 0.4618(6) -0.0328(4) 0.0282(13) Uani 1 1 d . . .
C13 C 0.3099(6) 0.3120(6) 0.0057(4) 0.0300(13) Uani 1 1 d . . .
C14 C 0.3596(7) 0.3370(6) 0.1188(4) 0.0312(13) Uani 1 1 d . . .
C15 C 0.1353(7) 0.2613(6) -0.3168(3) 0.0366(14) Uani 1 1 d . . .
H15A H 0.2194 0.3292 -0.3532 0.044 Uiso 1 1 calc R . .
H15B H 0.0091 0.3037 -0.3212 0.044 Uiso 1 1 calc R . .
C16 C 0.1386(7) 0.0698(6) -0.3687(4) 0.0334(13) Uani 1 1 d . . .
C17 C 0.2788(7) 0.0054(7) -0.4360(4) 0.0380(14) Uani 1 1 d . . .
H17 H 0.3717 0.0860 -0.4490 0.046 Uiso 1 1 calc R . .
N2 N 0.2913(6) -0.1642(6) -0.4840(3) 0.0428(13) Uani 1 1 d . . .
C18 C 0.1585(8) -0.2734(7) -0.4641(4) 0.0406(15) Uani 1 1 d . . .
H19 H 0.1646 -0.3939 -0.4971 0.049 Uiso 1 1 calc R . .
C19 C 0.0137(8) -0.2233(7) -0.3993(4) 0.0427(15) Uani 1 1 d . . .
H20 H -0.0776 -0.3070 -0.3883 0.051 Uiso 1 1 calc R . .
C20 C 0.0028(8) -0.0472(7) -0.3498(4) 0.0414(15) Uani 1 1 d . . .
H21 H -0.0955 -0.0084 -0.3042 0.050 Uiso 1 1 calc R . .
N1 N 0.1927(6) 0.2881(5) -0.2079(3) 0.0364(12) Uani 1 1 d . . .
H1A H 0.2323 0.1974 -0.1859 0.044 Uiso 1 1 calc R . .
O1 O 0.3201(5) 0.1652(4) -0.0521(2) 0.0394(11) Uani 1 1 d . . .
O2 O 0.2911(5) 0.7998(5) 0.2062(3) 0.0467(11) Uani 1 1 d . . .

loop_
_atom_site_aniso_label
_atom_site_aniso_U_11
_atom_site_aniso_U_22
_atom_site_aniso_U_33
_atom_site_aniso_U_23
_atom_site_aniso_U_13
_atom_site_aniso_U_12
C1 0.036(3) 0.036(3) 0.037(3) 0.001(2) -0.004(2) 0.001(3)
C2 0.035(3) 0.042(3) 0.041(3) 0.011(3) -0.002(2) 0.004(3)
C3 0.030(3) 0.057(4) 0.031(3) 0.004(3) -0.001(2) 0.001(3)
C4 0.029(3) 0.038(3) 0.040(3) 0.003(3) 0.004(2) 0.002(3)
C5 0.022(3) 0.035(3) 0.034(3) 0.005(2) 0.000(2) 0.001(2)
C6 0.027(3) 0.035(3) 0.036(3) -0.005(3) 0.008(2) -0.002(2)
C7 0.023(3) 0.029(3) 0.040(3) 0.008(2) 0.004(2) -0.004(2)
C8 0.031(3) 0.027(3) 0.048(4) 0.001(2) 0.004(3) 0.001(2)
C9 0.036(3) 0.035(3) 0.047(4) 0.010(3) 0.001(3) 0.005(2)
C10 0.027(3) 0.038(3) 0.039(3) 0.008(3) 0.000(2) 0.000(2)
C11 0.029(3) 0.028(3) 0.036(3) 0.006(2) 0.003(2) -0.002(2)
C12 0.021(3) 0.027(3) 0.035(3) 0.004(2) 0.003(2) 0.000(2)
C13 0.021(3) 0.030(3) 0.036(3) 0.001(3) 0.003(2) -0.001(2)
C14 0.025(3) 0.026(3) 0.039(3) 0.001(2) 0.000(2) -0.001(2)
C15 0.040(3) 0.037(3) 0.031(3) 0.003(2) 0.003(2) 0.005(3)
C16 0.033(3) 0.036(3) 0.030(3) 0.003(2) -0.001(2) 0.004(3)
C17 0.039(3) 0.039(4) 0.032(3) 0.001(3) 0.000(3) 0.004(3)
N2 0.043(3) 0.042(3) 0.039(3) 0.002(2) 0.002(2) 0.006(3)
C18 0.047(4) 0.032(3) 0.040(3) 0.001(3) -0.008(3) 0.005(3)
C19 0.042(4) 0.036(4) 0.050(3) 0.010(3) -0.004(3) -0.005(3)
C20 0.037(4) 0.044(4) 0.043(3) 0.009(3) -0.002(3) 0.002(3)
N1 0.040(3) 0.032(3) 0.035(3) 0.003(2) -0.008(2) 0.002(2)
O1 0.046(2) 0.030(2) 0.039(2) -0.0006(18) -0.0019(17) 0.0069(17)
O2 0.058(3) 0.035(2) 0.042(2) -0.0027(18) 0.0050(18) 0.0071(18)

loop_
_atom_type_symbol
_atom_type_description
_atom_type_scat_dispersion_real
_atom_type_scat_dispersion_imag
_atom_type_scat_source
C C 0.0033 0.0016 'International Tables Vol C Tables 4.2.6.8 and 6.1.1.4'
H H 0.0000 0.0000 'International Tables Vol C Tables 4.2.6.8 and 6.1.1.4'
N N 0.0061 0.0033 'International Tables Vol C Tables 4.2.6.8 and 6.1.1.4'
O O 0.0106 0.0060 'International Tables Vol C Tables 4.2.6.8 and 6.1.1.4'

loop_
_geom_angle_atom_site_label_1
_geom_angle_atom_site_label_2
_geom_angle_atom_site_label_3
_geom_angle
_geom_angle_site_symmetry_1
_geom_angle_site_symmetry_3
_geom_angle_publ_flag
C2 C1 C14 119.8(5) . . ?
C3 C2 C1 120.0(5) . . ?
C4 C3 C2 120.4(5) . . ?
C3 C4 C5 120.0(5) . . ?
C14 C5 C4 119.3(5) . . ?
C14 C5 C6 121.0(4) . . ?
C4 C5 C6 119.8(4) . . ?
O2 C6 C5 121.1(4) . . ?
O2 C6 C7 120.4(5) . . ?
C5 C6 C7 118.5(4) . . ?
C8 C7 C12 121.3(4) . . ?
C8 C7 C6 117.9(4) . . ?
C12 C7 C6 120.8(4) . . ?
C7 C8 C9 119.0(5) . . ?
C10 C9 C8 121.5(5) . . ?
C9 C10 C11 120.5(5) . . ?
N1 C11 C10 119.5(4) . . ?
N1 C11 C12 121.3(4) . . ?
C10 C11 C12 119.2(4) . . ?
C11 C12 C7 118.4(4) . . ?
C11 C12 C13 121.7(4) . . ?
C7 C12 C13 119.9(4) . . ?
O1 C13 C12 121.7(4) . . ?
O1 C13 C14 119.3(4) . . ?
C12 C13 C14 119.0(4) . . ?
C1 C14 C5 120.4(4) . . ?
C1 C14 C13 118.9(4) . . ?
C5 C14 C13 120.7(4) . . ?
N1 C15 C16 110.2(4) . . ?
C20 C16 C17 118.1(5) . . ?
C20 C16 C15 120.9(5) . . ?
C17 C16 C15 120.9(5) . . ?
N2 C17 C16 124.0(5) . . ?
C18 N2 C17 116.4(5) . . ?
N2 C18 C19 124.3(5) . . ?
C18 C19 C20 118.7(5) . . ?
C16 C20 C19 118.5(5) . . ?
C11 N1 C15 124.1(4) . . ?

loop_
_geom_bond_atom_site_label_1
_geom_bond_atom_site_label_2
_geom_bond_distance
_geom_bond_site_symmetry_2
_geom_bond_publ_flag
C1 C2 1.388(7) . ?
C1 C14 1.391(7) . ?
C2 C3 1.386(7) . ?
C3 C4 1.385(7) . ?
C4 C5 1.400(7) . ?
C5 C14 1.391(6) . ?
C5 C6 1.467(7) . ?
C6 O2 1.232(5) . ?
C6 C7 1.492(7) . ?
C7 C8 1.384(7) . ?
C7 C12 1.416(7) . ?
C8 C9 1.390(7) . ?
C9 C10 1.366(7) . ?
C10 C11 1.410(7) . ?
C11 N1 1.365(6) . ?
C11 C12 1.414(7) . ?
C12 C13 1.466(7) . ?
C13 O1 1.236(5) . ?
C13 C14 1.497(7) . ?
C15 N1 1.457(6) . ?
C15 C16 1.505(7) . ?
C16 C20 1.384(7) . ?
C16 C17 1.387(7) . ?
C17 N2 1.345(6) . ?
N2 C18 1.332(6) . ?
C18 C19 1.371(7) . ?
C19 C20 1.394(7) . ?

loop_
_cod_related_entry_id
_cod_related_entry_database
_cod_related_entry_code
1 ChemSpider 442428
